data_4302390
loop_
_publ_author_name
'Panda, Tarun K.'
'Trambitas, Alexandra G.'
'Bannenberg, Thomas'
'Hrib, Cristian G.'
'Randoll, S\"oren'
'Jones, Peter G.'
'Tamm, Matthias'

_publ_section_title
;
 Imidazolin-2-iminato Complexes of Rare Earth Metals with Very Short
 Metal--Nitrogen Bonds: Experimental and Theoretical Studies
;
_journal_coden_ASTM INOCAJ
_journal_issue 12
_journal_name_full 'Inorganic chemistry'
_journal_page_first 5462
_journal_page_last 5472
_journal_paper_doi 10.1021/ic900503q
_journal_volume 48
_journal_year 2009
_chemical_formula_sum 'C55 H51 N4 O2 S Sc'
_chemical_formula_weight 877.02
_space_group_IT_number 2
_symmetry_cell_setting triclinic
_symmetry_space_group_name_Hall '-P 1'
_symmetry_space_group_name_H-M 'P -1'
_atom_sites_solution_hydrogens geom
_atom_sites_solution_primary direct
_atom_sites_solution_secondary difmap
_audit_creation_method SHELXL-97
_cell_angle_alpha 104.876(3)
_cell_angle_beta 105.057(3)
_cell_angle_gamma 96.412(3)
_cell_formula_units_Z 2
_cell_length_a 11.5604(14)
_cell_length_b 12.4633(14)
_cell_length_c 18.806(2)
_cell_measurement_reflns_used 7551
_cell_measurement_temperature 133(2)
_cell_measurement_theta_max 30
_cell_measurement_theta_min 2
_cell_volume 2482.2(5)
_computing_cell_refinement 'Bruker SAINT'
_computing_data_collection 'Bruker SMART'
_computing_data_reduction 'Bruker SAINT'
_computing_molecular_graphics 'Siemens XP'
_computing_publication_material SHELXL-97
_computing_structure_refinement 'SHELXL-97 (Sheldrick, 1997)'
_computing_structure_solution 'SHELXS-97 (Sheldrick, 1990)'
_diffrn_ambient_temperature 133(2)
_diffrn_detector_area_resol_mean 8.192
_diffrn_measured_fraction_theta_full 0.996
_diffrn_measured_fraction_theta_max 0.995
_diffrn_measurement_device_type 'Bruker SMART 1000 CCD'
_diffrn_measurement_method '\w- and \f-scans'
_diffrn_radiation_monochromator graphite
_diffrn_radiation_source 'fine-focus sealed tube'
_diffrn_radiation_type MoK\a
_diffrn_radiation_wavelength 0.71073
_diffrn_reflns_av_R_equivalents 0.0358
_diffrn_reflns_av_sigmaI/netI 0.0436
_diffrn_reflns_limit_h_max 16
_diffrn_reflns_limit_h_min -16
_diffrn_reflns_limit_k_max 17
_diffrn_reflns_limit_k_min -17
_diffrn_reflns_limit_l_max 25
_diffrn_reflns_limit_l_min -26
_diffrn_reflns_number 54715
_diffrn_reflns_theta_full 30.00
_diffrn_reflns_theta_max 30.51
_diffrn_reflns_theta_min 1.17
_diffrn_standards_decay_% 0
_exptl_absorpt_coefficient_mu 0.234
_exptl_absorpt_correction_T_max 0.9439
_exptl_absorpt_correction_T_min 0.9290
_exptl_absorpt_correction_type multi-scan
_exptl_absorpt_process_details SADABS
_exptl_crystal_colour colourless
_exptl_crystal_density_diffrn 1.173
_exptl_crystal_density_method 'not measured'
_exptl_crystal_description prism
_exptl_crystal_F_000 924
_exptl_crystal_size_max 0.32
_exptl_crystal_size_mid 0.27
_exptl_crystal_size_min 0.25
_refine_diff_density_max 0.424
_refine_diff_density_min -0.244
_refine_diff_density_rms 0.055
_refine_ls_extinction_method none
_refine_ls_goodness_of_fit_ref 1.036
_refine_ls_hydrogen_treatment 'rigid methyls, others riding'
_refine_ls_matrix_type full
_refine_ls_number_parameters 482
_refine_ls_number_reflns 15082
_refine_ls_number_restraints 0
_refine_ls_restrained_S_all 1.036
_refine_ls_R_factor_all 0.0668
_refine_ls_R_factor_gt 0.0465
_refine_ls_shift/su_max 0.001
_refine_ls_shift/su_mean 0.000
_refine_ls_structure_factor_coef Fsqd
_refine_ls_weighting_details 'calc w=1/[\s^2^(Fo^2^)+(0.0742P)^2^+0.0000P] where P=(Fo^2^+2Fc^2^)/3'
_refine_ls_weighting_scheme calc
_refine_ls_wR_factor_gt 0.1207
_refine_ls_wR_factor_ref 0.1286
_reflns_number_gt 10712
_reflns_number_total 15082
_reflns_threshold_expression >2sigma(I)
_cod_duplicate_entry 4338637
_cod_data_source_file ic900503q_si_002_2.cif
_cod_data_source_block altr09
_cod_original_cell_volume 2482.3(5)
_cod_database_code 4302390

loop_
_symmetry_equiv_pos_as_xyz
'x, y, z'
'-x, -y, -z'

loop_
_atom_site_label
_atom_site_type_symbol
_atom_site_fract_x
_atom_site_fract_y
_atom_site_fract_z
_atom_site_U_iso_or_equiv
_atom_site_adp_type
_atom_site_occupancy
_atom_site_symmetry_multiplicity
_atom_site_calc_flag
_atom_site_refinement_flags
_atom_site_disorder_assembly
_atom_site_disorder_group
Sc Sc 0.09323(2) 0.191402(19) 0.256192(14) 0.02308(7) Uani 1 1 d . . .
S S 0.31164(3) 0.39289(3) 0.16276(2) 0.03077(9) Uani 1 1 d . . .
N1 N 0.12883(9) 0.35292(8) 0.22606(6) 0.02058(19) Uani 1 1 d . . .
N2 N 0.16667(9) 0.55933(8) 0.25904(6) 0.02031(19) Uani 1 1 d . . .
N3 N -0.01660(9) 0.46745(8) 0.18998(6) 0.02064(19) Uani 1 1 d . . .
N4 N 0.25876(9) 0.23380(9) 0.22991(6) 0.0240(2) Uani 1 1 d . . .
C1 C 0.09761(10) 0.45270(9) 0.22446(6) 0.0187(2) Uani 1 1 d . . .
C2 C 0.09523(11) 0.63853(10) 0.24364(7) 0.0241(2) Uani 1 1 d . . .
H2 H 0.1217 0.7183 0.2603 0.029 Uiso 1 1 calc R . .
C3 C -0.01713(11) 0.58212(10) 0.20117(7) 0.0242(2) Uani 1 1 d . . .
H3 H -0.0849 0.6144 0.1821 0.029 Uiso 1 1 calc R . .
C4 C 0.29083(10) 0.59226(10) 0.30954(7) 0.0217(2) Uani 1 1 d . . .
C5 C 0.31594(12) 0.56954(11) 0.38053(7) 0.0268(3) Uani 1 1 d . . .
C6 C 0.43715(13) 0.60131(13) 0.42750(8) 0.0345(3) Uani 1 1 d . . .
H6 H 0.4584 0.5842 0.4751 0.041 Uiso 1 1 calc R . .
C7 C 0.52639(13) 0.65687(13) 0.40643(8) 0.0359(3) Uani 1 1 d . . .
H7 H 0.6084 0.6764 0.4389 0.043 Uiso 1 1 calc R . .
C8 C 0.49696(12) 0.68430(11) 0.33816(8) 0.0293(3) Uani 1 1 d . . .
H8 H 0.5585 0.7260 0.3255 0.035 Uiso 1 1 calc R . .
C9 C 0.37910(11) 0.65215(10) 0.28752(7) 0.0233(2) Uani 1 1 d . . .
C10 C 0.21549(13) 0.52348(13) 0.40924(8) 0.0355(3) Uani 1 1 d . . .
H10 H 0.1505 0.4704 0.3637 0.043 Uiso 1 1 calc R . .
C11 C 0.15912(19) 0.62099(19) 0.44515(12) 0.0628(5) Uani 1 1 d . . .
H11A H 0.2213 0.6745 0.4899 0.094 Uiso 1 1 calc R . .
H11B H 0.0917 0.5911 0.4615 0.094 Uiso 1 1 calc R . .
H11C H 0.1283 0.6598 0.4070 0.094 Uiso 1 1 calc R . .
C12 C 0.25854(16) 0.45886(15) 0.46674(9) 0.0432(4) Uani 1 1 d . . .
H12A H 0.2949 0.3969 0.4433 0.065 Uiso 1 1 calc R . .
H12B H 0.1889 0.4279 0.4808 0.065 Uiso 1 1 calc R . .
H12C H 0.3196 0.5102 0.5131 0.065 Uiso 1 1 calc R . .
C13 C 0.34994(12) 0.68850(11) 0.21494(8) 0.0268(3) Uani 1 1 d . . .
H13 H 0.2665 0.6471 0.1815 0.032 Uiso 1 1 calc R . .
C14 C 0.43951(13) 0.66386(12) 0.16842(9) 0.0334(3) Uani 1 1 d . . .
H14A H 0.5214 0.7064 0.1995 0.050 Uiso 1 1 calc R . .
H14B H 0.4138 0.6866 0.1214 0.050 Uiso 1 1 calc R . .
H14C H 0.4408 0.5827 0.1544 0.050 Uiso 1 1 calc R . .
C15 C 0.34912(15) 0.81632(12) 0.23623(11) 0.0430(4) Uani 1 1 d . . .
H15A H 0.2926 0.8333 0.2666 0.064 Uiso 1 1 calc R . .
H15B H 0.3228 0.8384 0.1890 0.064 Uiso 1 1 calc R . .
H15C H 0.4314 0.8585 0.2667 0.064 Uiso 1 1 calc R . .
C16 C -0.12622(11) 0.38251(10) 0.15239(7) 0.0223(2) Uani 1 1 d . . .
C17 C -0.14075(12) 0.30945(11) 0.07893(7) 0.0270(3) Uani 1 1 d . B .
C18 C -0.25038(14) 0.23054(12) 0.04378(8) 0.0354(3) Uani 1 1 d . . .
H18 H -0.2630 0.1789 -0.0057 0.043 Uiso 1 1 calc R . .
C19 C -0.34014(14) 0.22622(13) 0.07934(9) 0.0387(3) Uani 1 1 d . . .
H19 H -0.4128 0.1707 0.0548 0.046 Uiso 1 1 calc R . .
C20 C -0.32529(12) 0.30197(12) 0.15044(9) 0.0336(3) Uani 1 1 d . . .
H20 H -0.3891 0.2994 0.1735 0.040 Uiso 1 1 calc R . .
C21 C -0.21790(11) 0.38241(11) 0.18897(7) 0.0253(2) Uani 1 1 d . . .
C22 C -0.04742(13) 0.31738(12) 0.03610(7) 0.0327(3) Uani 1 1 d . . .
H22 H 0.0328 0.3559 0.0755 0.039 Uiso 1 1 calc R A 1
C23 C -0.0816(9) 0.3933(10) -0.0147(7) 0.064(2) Uani 0.476(17) 1 d P B 1
H23A H -0.0201 0.4018 -0.0412 0.096 Uiso 0.476(17) 1 calc PR B 1
H23B H -0.0854 0.4677 0.0173 0.096 Uiso 0.476(17) 1 calc PR B 1
H23C H -0.1615 0.3593 -0.0530 0.096 Uiso 0.476(17) 1 calc PR B 1
C24 C -0.0309(10) 0.2074(9) -0.0079(7) 0.059(2) Uani 0.476(17) 1 d P B 1
H24A H -0.0192 0.1577 0.0252 0.088 Uiso 0.476(17) 1 calc PR B 1
H24B H 0.0409 0.2182 -0.0256 0.088 Uiso 0.476(17) 1 calc PR B 1
H24C H -0.1033 0.1728 -0.0525 0.088 Uiso 0.476(17) 1 calc PR B 1
C23A C -0.1063(6) 0.3393(10) -0.0419(4) 0.0551(17) Uani 0.524(17) 1 d P B 2
H23D H -0.0453 0.3436 -0.0693 0.083 Uiso 0.524(17) 1 calc PR B 2
H23E H -0.1358 0.4108 -0.0321 0.083 Uiso 0.524(17) 1 calc PR B 2
H23F H -0.1748 0.2773 -0.0735 0.083 Uiso 0.524(17) 1 calc PR B 2
C24A C -0.0022(8) 0.2043(7) 0.0163(5) 0.0411(13) Uani 0.524(17) 1 d P B 2
H24D H -0.0718 0.1433 -0.0152 0.062 Uiso 0.524(17) 1 calc PR B 2
H24E H 0.0371 0.1877 0.0641 0.062 Uiso 0.524(17) 1 calc PR B 2
H24F H 0.0566 0.2102 -0.0124 0.062 Uiso 0.524(17) 1 calc PR B 2
C25 C -0.20875(12) 0.47027(12) 0.26419(8) 0.0292(3) Uani 1 1 d . . .
H25 H -0.1231 0.5140 0.2865 0.035 Uiso 1 1 calc R . .
C26 C -0.2400(2) 0.42011(15) 0.32395(11) 0.0551(5) Uani 1 1 d . . .
H26A H -0.3210 0.3713 0.3015 0.083 Uiso 1 1 calc R . .
H26B H -0.2401 0.4812 0.3687 0.083 Uiso 1 1 calc R . .
H26C H -0.1792 0.3755 0.3402 0.083 Uiso 1 1 calc R . .
C27 C -0.29385(16) 0.55234(15) 0.24734(12) 0.0521(4) Uani 1 1 d . . .
H27A H -0.2738 0.5855 0.2091 0.078 Uiso 1 1 calc R . .
H27B H -0.2836 0.6126 0.2950 0.078 Uiso 1 1 calc R . .
H27C H -0.3786 0.5115 0.2271 0.078 Uiso 1 1 calc R . .
C28 C 0.23597(11) 0.32540(10) 0.20842(7) 0.0211(2) Uani 1 1 d . . .
C29 C 0.35771(11) 0.18032(10) 0.21752(8) 0.0252(2) Uani 1 1 d . . .
C30 C 0.34883(13) 0.10553(11) 0.14558(8) 0.0312(3) Uani 1 1 d . . .
C31 C 0.44419(14) 0.04738(12) 0.13950(10) 0.0396(4) Uani 1 1 d . . .
H31 H 0.4397 -0.0032 0.0911 0.047 Uiso 1 1 calc R . .
C32 C 0.54454(14) 0.06161(12) 0.20199(11) 0.0447(4) Uani 1 1 d . . .
H32 H 0.6077 0.0204 0.1967 0.054 Uiso 1 1 calc R . .
C33 C 0.55292(13) 0.13580(13) 0.27223(10) 0.0392(3) Uani 1 1 d . . .
H33 H 0.6226 0.1462 0.3152 0.047 Uiso 1 1 calc R . .
C34 C 0.45972(12) 0.19609(11) 0.28102(8) 0.0303(3) Uani 1 1 d . . .
C35 C 0.24073(15) 0.08907(13) 0.07739(9) 0.0395(3) Uani 1 1 d . . .
H35A H 0.1665 0.0619 0.0886 0.059 Uiso 1 1 calc R . .
H35B H 0.2495 0.0334 0.0327 0.059 Uiso 1 1 calc R . .
H35C H 0.2351 0.1612 0.0661 0.059 Uiso 1 1 calc R . .
C36 C 0.46999(14) 0.27738(14) 0.35722(9) 0.0401(3) Uani 1 1 d . . .
H36A H 0.4646 0.3527 0.3513 0.060 Uiso 1 1 calc R . .
H36B H 0.5486 0.2806 0.3943 0.060 Uiso 1 1 calc R . .
H36C H 0.4035 0.2521 0.3761 0.060 Uiso 1 1 calc R . .
C37 C 0.15296(14) 0.10631(13) 0.35757(9) 0.0404(3) Uani 1 1 d . . .
H37 H 0.2212 0.1127 0.4005 0.048 Uiso 1 1 calc R . .
C38 C 0.15647(14) 0.02916(12) 0.29012(10) 0.0401(4) Uani 1 1 d . . .
H38 H 0.2251 -0.0066 0.2983 0.048 Uiso 1 1 calc R . .
C39 C 0.08250(15) -0.00832(12) 0.21276(10) 0.0417(4) Uani 1 1 d . . .
H39 H 0.1128 -0.0636 0.1812 0.050 Uiso 1 1 calc R . .
C40 C -0.02586(15) 0.01680(12) 0.17119(9) 0.0403(3) Uani 1 1 d . . .
H40 H -0.0487 -0.0216 0.1175 0.048 Uiso 1 1 calc R . .
C41 C -0.10884(13) 0.08631(13) 0.19097(9) 0.0375(3) Uani 1 1 d . . .
H41 H -0.1755 0.0827 0.1478 0.045 Uiso 1 1 calc R . .
C42 C -0.11413(13) 0.15915(13) 0.26021(10) 0.0374(3) Uani 1 1 d . . .
H42 H -0.1861 0.1903 0.2534 0.045 Uiso 1 1 calc R . .
C43 C -0.03979(15) 0.19682(13) 0.33624(9) 0.0390(3) Uani 1 1 d . . .
H43 H -0.0724 0.2487 0.3686 0.047 Uiso 1 1 calc R . .
C44 C 0.07248(15) 0.17658(13) 0.37686(9) 0.0388(3) Uani 1 1 d . . .
H44 H 0.0998 0.2209 0.4295 0.047 Uiso 1 1 calc R . .

loop_
_atom_site_aniso_label
_atom_site_aniso_U_11
_atom_site_aniso_U_22
_atom_site_aniso_U_33
_atom_site_aniso_U_23
_atom_site_aniso_U_13
_atom_site_aniso_U_12
Sc 0.02146(12) 0.02305(12) 0.03036(13) 0.01271(9) 0.01160(9) 0.00658(9)
S 0.0402(2) 0.02429(15) 0.03754(18) 0.01063(13) 0.02622(15) 0.00705(13)
N1 0.0185(5) 0.0231(5) 0.0224(5) 0.0088(4) 0.0073(4) 0.0055(4)
N2 0.0185(5) 0.0214(5) 0.0210(5) 0.0056(4) 0.0059(4) 0.0055(4)
N3 0.0204(5) 0.0219(5) 0.0204(5) 0.0078(4) 0.0053(4) 0.0055(4)
N4 0.0208(5) 0.0252(5) 0.0307(5) 0.0111(4) 0.0117(4) 0.0082(4)
C1 0.0186(5) 0.0231(5) 0.0161(5) 0.0066(4) 0.0069(4) 0.0050(4)
C2 0.0240(6) 0.0219(6) 0.0290(6) 0.0084(5) 0.0102(5) 0.0080(5)
C3 0.0248(6) 0.0230(6) 0.0288(6) 0.0110(5) 0.0094(5) 0.0097(5)
C4 0.0181(6) 0.0220(5) 0.0231(6) 0.0040(4) 0.0053(4) 0.0051(4)
C5 0.0247(6) 0.0311(6) 0.0210(6) 0.0035(5) 0.0061(5) 0.0021(5)
C6 0.0304(7) 0.0441(8) 0.0222(6) 0.0072(6) 0.0011(5) 0.0024(6)
C7 0.0242(7) 0.0416(8) 0.0331(7) 0.0069(6) 0.0006(5) 0.0000(6)
C8 0.0216(6) 0.0269(6) 0.0367(7) 0.0066(5) 0.0084(5) 0.0017(5)
C9 0.0237(6) 0.0197(5) 0.0272(6) 0.0060(5) 0.0086(5) 0.0067(4)
C10 0.0305(8) 0.0527(9) 0.0202(6) 0.0094(6) 0.0069(5) 0.0007(6)
C11 0.0586(12) 0.0909(15) 0.0675(13) 0.0385(11) 0.0436(10) 0.0349(11)
C12 0.0462(9) 0.0537(9) 0.0290(7) 0.0146(7) 0.0122(6) -0.0006(7)
C13 0.0241(6) 0.0264(6) 0.0362(7) 0.0152(5) 0.0125(5) 0.0084(5)
C14 0.0314(7) 0.0365(7) 0.0423(8) 0.0193(6) 0.0189(6) 0.0095(6)
C15 0.0442(9) 0.0304(7) 0.0684(11) 0.0257(7) 0.0264(8) 0.0146(6)
C16 0.0188(6) 0.0246(6) 0.0226(6) 0.0096(4) 0.0021(4) 0.0040(4)
C17 0.0282(7) 0.0277(6) 0.0225(6) 0.0095(5) 0.0017(5) 0.0037(5)
C18 0.0360(8) 0.0318(7) 0.0295(7) 0.0070(6) -0.0009(6) 0.0011(6)
C19 0.0282(8) 0.0367(7) 0.0409(8) 0.0137(6) -0.0045(6) -0.0048(6)
C20 0.0214(7) 0.0387(7) 0.0422(8) 0.0191(6) 0.0065(5) 0.0033(5)
C21 0.0213(6) 0.0296(6) 0.0278(6) 0.0140(5) 0.0058(5) 0.0073(5)
C22 0.0357(8) 0.0402(7) 0.0204(6) 0.0075(5) 0.0075(5) 0.0054(6)
C23 0.079(5) 0.076(5) 0.066(5) 0.042(4) 0.044(4) 0.026(4)
C24 0.056(5) 0.055(3) 0.054(5) -0.003(4) 0.019(3) 0.009(3)
C23A 0.064(3) 0.083(5) 0.035(3) 0.036(3) 0.018(2) 0.028(3)
C24A 0.043(3) 0.040(2) 0.037(3) 0.003(2) 0.013(2) 0.013(2)
C25 0.0255(7) 0.0343(7) 0.0331(7) 0.0127(5) 0.0129(5) 0.0106(5)
C26 0.0875(15) 0.0471(9) 0.0499(10) 0.0192(8) 0.0438(10) 0.0236(9)
C27 0.0422(10) 0.0455(9) 0.0742(12) 0.0182(9) 0.0206(9) 0.0228(8)
C28 0.0208(6) 0.0211(5) 0.0210(5) 0.0039(4) 0.0077(4) 0.0037(4)
C29 0.0220(6) 0.0215(6) 0.0380(7) 0.0116(5) 0.0153(5) 0.0060(5)
C30 0.0309(7) 0.0228(6) 0.0432(8) 0.0074(5) 0.0203(6) 0.0025(5)
C31 0.0394(9) 0.0249(6) 0.0594(10) 0.0048(6) 0.0314(8) 0.0048(6)
C32 0.0329(8) 0.0274(7) 0.0862(13) 0.0181(8) 0.0346(8) 0.0136(6)
C33 0.0243(7) 0.0376(8) 0.0631(10) 0.0221(7) 0.0162(7) 0.0115(6)
C34 0.0229(7) 0.0284(6) 0.0459(8) 0.0151(6) 0.0154(6) 0.0079(5)
C35 0.0440(9) 0.0352(7) 0.0369(8) 0.0035(6) 0.0180(6) 0.0014(6)
C36 0.0305(8) 0.0508(9) 0.0357(8) 0.0105(7) 0.0066(6) 0.0085(6)
C37 0.0381(8) 0.0451(8) 0.0471(9) 0.0311(7) 0.0102(7) 0.0104(7)
C38 0.0362(8) 0.0329(7) 0.0666(11) 0.0291(7) 0.0225(7) 0.0174(6)
C39 0.0466(9) 0.0233(6) 0.0647(11) 0.0125(7) 0.0312(8) 0.0110(6)
C40 0.0447(9) 0.0291(7) 0.0424(8) 0.0060(6) 0.0154(7) -0.0058(6)
C41 0.0258(7) 0.0391(8) 0.0477(8) 0.0218(7) 0.0058(6) -0.0026(6)
C42 0.0256(7) 0.0408(8) 0.0620(10) 0.0303(7) 0.0228(7) 0.0120(6)
C43 0.0453(9) 0.0387(8) 0.0501(9) 0.0215(7) 0.0316(7) 0.0159(7)
C44 0.0475(9) 0.0410(8) 0.0342(7) 0.0187(6) 0.0165(6) 0.0063(7)

loop_
_atom_type_symbol
_atom_type_description
_atom_type_scat_dispersion_real
_atom_type_scat_dispersion_imag
_atom_type_scat_source
C C 0.0033 0.0016 'International Tables Vol C Tables 4.2.6.8 and 6.1.1.4'
H H 0.0000 0.0000 'International Tables Vol C Tables 4.2.6.8 and 6.1.1.4'
N N 0.0061 0.0033 'International Tables Vol C Tables 4.2.6.8 and 6.1.1.4'
S S 0.1246 0.1234 'International Tables Vol C Tables 4.2.6.8 and 6.1.1.4'
Sc Sc 0.2519 0.3716 'International Tables Vol C Tables 4.2.6.8 and 6.1.1.4'
O O 0.0106 0.0060 'International Tables Vol C Tables 4.2.6.8 and 6.1.1.4'

loop_
_geom_angle_atom_site_label_1
_geom_angle_atom_site_label_2
_geom_angle_atom_site_label_3
_geom_angle
_geom_angle_site_symmetry_1
_geom_angle_site_symmetry_3
_geom_angle_publ_flag
N4 Sc N1 60.90(4) . . ?
N4 Sc C40 111.92(5) . . ?
N1 Sc C40 126.36(5) . . ?
N4 Sc C41 138.60(5) . . ?
N1 Sc C41 112.90(4) . . ?
C40 Sc C41 34.79(6) . . ?
N4 Sc C39 94.76(5) . . ?
N1 Sc C39 143.57(5) . . ?
C40 Sc C39 34.46(6) . . ?
C41 Sc C39 66.29(6) . . ?
N4 Sc C44 127.42(5) . . ?
N1 Sc C44 126.07(5) . . ?
C40 Sc C44 100.99(5) . . ?
C41 Sc C44 90.59(5) . . ?
C39 Sc C44 89.99(6) . . ?
N4 Sc C37 104.06(5) . . ?
N1 Sc C37 142.44(5) . . ?
C40 Sc C37 90.88(6) . . ?
C41 Sc C37 100.63(5) . . ?
C39 Sc C37 65.49(6) . . ?
C44 Sc C37 33.96(5) . . ?
N4 Sc C38 91.80(5) . . ?
N1 Sc C38 152.22(4) . . ?
C40 Sc C38 66.14(6) . . ?
C41 Sc C38 90.65(5) . . ?
C39 Sc C38 34.14(6) . . ?
C44 Sc C38 65.09(6) . . ?
C37 Sc C38 33.76(6) . . ?
N4 Sc C42 166.42(5) . . ?
N1 Sc C42 108.71(4) . . ?
C40 Sc C42 65.99(6) . . ?
C41 Sc C42 34.05(6) . . ?
C39 Sc C42 89.78(5) . . ?
C44 Sc C42 65.24(6) . . ?
C37 Sc C42 89.47(5) . . ?
C38 Sc C42 99.06(5) . . ?
N4 Sc C43 156.04(5) . . ?
N1 Sc C43 113.50(4) . . ?
C40 Sc C43 90.32(6) . . ?
C41 Sc C43 65.29(6) . . ?
C39 Sc C43 99.34(5) . . ?
C44 Sc C43 34.14(5) . . ?
C37 Sc C43 65.28(5) . . ?
C38 Sc C43 89.15(5) . . ?
C42 Sc C43 33.50(6) . . ?
N4 Sc C28 29.38(4) . . ?
N1 Sc C28 31.79(3) . . ?
C40 Sc C28 120.87(5) . . ?
C41 Sc C28 129.25(5) . . ?
C39 Sc C28 118.29(4) . . ?
C44 Sc C28 136.96(5) . . ?
C37 Sc C28 128.24(5) . . ?
C38 Sc C28 121.18(4) . . ?
C42 Sc C28 138.94(4) . . ?
C43 Sc C28 142.36(4) . . ?
C1 N1 C28 120.64(10) . . ?
C1 N1 Sc 147.57(8) . . ?
C28 N1 Sc 91.51(7) . . ?
C1 N2 C2 109.33(10) . . ?
C1 N2 C4 128.30(10) . . ?
C2 N2 C4 122.19(10) . . ?
C1 N3 C3 109.81(10) . . ?
C1 N3 C16 127.83(10) . . ?
C3 N3 C16 122.18(10) . . ?
C28 N4 C29 122.72(10) . . ?
C28 N4 Sc 98.79(7) . . ?
C29 N4 Sc 137.05(8) . . ?
N1 C1 N3 125.13(10) . . ?
N1 C1 N2 129.16(10) . . ?
N3 C1 N2 105.61(9) . . ?
C3 C2 N2 107.78(11) . . ?
C2 C3 N3 107.43(10) . . ?
C5 C4 C9 122.88(11) . . ?
C5 C4 N2 118.31(10) . . ?
C9 C4 N2 118.67(10) . . ?
C6 C5 C4 116.78(12) . . ?
C6 C5 C10 120.94(12) . . ?
C4 C5 C10 122.01(11) . . ?
C7 C6 C5 121.55(13) . . ?
C6 C7 C8 120.12(13) . . ?
C7 C8 C9 121.38(12) . . ?
C8 C9 C4 117.09(11) . . ?
C8 C9 C13 119.45(11) . . ?
C4 C9 C13 123.35(11) . . ?
C5 C10 C12 113.51(12) . . ?
C5 C10 C11 109.24(13) . . ?
C12 C10 C11 110.09(13) . . ?
C9 C13 C14 113.60(10) . . ?
C9 C13 C15 109.57(11) . . ?
C14 C13 C15 108.68(11) . . ?
C17 C16 C21 122.86(11) . . ?
C17 C16 N3 118.96(11) . . ?
C21 C16 N3 118.01(11) . . ?
C18 C17 C16 116.85(12) . . ?
C18 C17 C22 120.19(12) . . ?
C16 C17 C22 122.88(11) . . ?
C19 C18 C17 121.46(13) . . ?
C18 C19 C20 120.45(13) . . ?
C19 C20 C21 121.07(13) . . ?
C20 C21 C16 117.23(12) . . ?
C20 C21 C25 119.51(11) . . ?
C16 C21 C25 123.09(11) . . ?
C24 C22 C17 114.1(5) . . ?
C24 C22 C23 112.0(4) . . ?
C17 C22 C23 108.5(3) . . ?
C24 C22 C24A 18.9(4) . . ?
C17 C22 C24A 110.5(4) . . ?
C23 C22 C24A 128.5(4) . . ?
C24 C22 C23A 88.3(4) . . ?
C17 C22 C23A 110.2(3) . . ?
C23 C22 C23A 26.6(3) . . ?
C24A C22 C23A 106.6(3) . . ?
C26 C25 C21 113.80(12) . . ?
C26 C25 C27 108.96(13) . . ?
C21 C25 C27 109.15(12) . . ?
N4 C28 N1 107.91(10) . . ?
N4 C28 S 127.48(9) . . ?
N1 C28 S 124.46(9) . . ?
N4 C28 Sc 51.83(6) . . ?
N1 C28 Sc 56.70(6) . . ?
S C28 Sc 169.65(7) . . ?
C34 C29 C30 120.49(12) . . ?
C34 C29 N4 117.97(11) . . ?
C30 C29 N4 121.27(12) . . ?
C31 C30 C29 118.26(14) . . ?
C31 C30 C35 120.96(13) . . ?
C29 C30 C35 120.77(12) . . ?
C32 C31 C30 121.62(14) . . ?
C33 C32 C31 119.73(13) . . ?
C32 C33 C34 120.65(15) . . ?
C29 C34 C33 119.24(13) . . ?
C29 C34 C36 120.38(12) . . ?
C33 C34 C36 120.38(13) . . ?
C38 C37 C44 134.99(15) . . ?
C38 C37 Sc 73.34(8) . . ?
C44 C37 Sc 72.82(8) . . ?
C37 C38 C39 135.19(14) . . ?
C37 C38 Sc 72.91(8) . . ?
C39 C38 Sc 72.38(8) . . ?
C38 C39 C40 135.05(14) . . ?
C38 C39 Sc 73.47(8) . . ?
C40 C39 Sc 71.74(8) . . ?
C39 C40 C41 134.74(15) . . ?
C39 C40 Sc 73.80(9) . . ?
C41 C40 Sc 73.35(9) . . ?
C42 C41 C40 134.11(14) . . ?
C42 C41 Sc 74.01(8) . . ?
C40 C41 Sc 71.85(8) . . ?
C43 C42 C41 135.60(14) . . ?
C43 C42 Sc 73.26(8) . . ?
C41 C42 Sc 71.93(8) . . ?
C42 C43 C44 135.33(14) . . ?
C42 C43 Sc 73.24(8) . . ?
C44 C43 Sc 72.29(8) . . ?
C37 C44 C43 134.79(15) . . ?
C37 C44 Sc 73.22(9) . . ?
C43 C44 Sc 73.57(8) . . ?

loop_
_geom_bond_atom_site_label_1
_geom_bond_atom_site_label_2
_geom_bond_distance
_geom_bond_site_symmetry_2
_geom_bond_publ_flag
Sc N4 2.1413(10) . ?
Sc N1 2.2505(10) . ?
Sc C40 2.3638(15) . ?
Sc C41 2.3833(15) . ?
Sc C39 2.3902(14) . ?
Sc C44 2.3937(15) . ?
Sc C37 2.3988(14) . ?
Sc C38 2.4042(14) . ?
Sc C42 2.4100(14) . ?
Sc C43 2.4101(14) . ?
Sc C28 2.6916(12) . ?
S C28 1.6753(12) . ?
N1 C1 1.3384(15) . ?
N1 C28 1.4184(15) . ?
N2 C1 1.3697(15) . ?
N2 C2 1.3945(15) . ?
N2 C4 1.4458(15) . ?
N3 C1 1.3668(14) . ?
N3 C3 1.3911(15) . ?
N3 C16 1.4413(15) . ?
N4 C28 1.3360(15) . ?
N4 C29 1.4269(15) . ?
C2 C3 1.3373(18) . ?
C4 C5 1.3994(17) . ?
C4 C9 1.4064(17) . ?
C5 C6 1.3978(18) . ?
C5 C10 1.5185(19) . ?
C6 C7 1.376(2) . ?
C7 C8 1.380(2) . ?
C8 C9 1.3899(18) . ?
C9 C13 1.5149(17) . ?
C10 C12 1.524(2) . ?
C10 C11 1.530(2) . ?
C13 C14 1.5282(18) . ?
C13 C15 1.5415(19) . ?
C16 C17 1.4019(17) . ?
C16 C21 1.4056(17) . ?
C17 C18 1.4011(19) . ?
C17 C22 1.5136(19) . ?
C18 C19 1.376(2) . ?
C19 C20 1.380(2) . ?
C20 C21 1.3975(19) . ?
C21 C25 1.5206(18) . ?
C22 C24 1.469(10) . ?
C22 C23 1.522(7) . ?
C22 C24A 1.547(8) . ?
C22 C23A 1.556(5) . ?
C25 C26 1.519(2) . ?
C25 C27 1.531(2) . ?
C29 C34 1.3969(19) . ?
C29 C30 1.4031(19) . ?
C30 C31 1.3982(19) . ?
C30 C35 1.491(2) . ?
C31 C32 1.377(2) . ?
C32 C33 1.377(2) . ?
C33 C34 1.4009(18) . ?
C34 C36 1.494(2) . ?
C37 C38 1.394(2) . ?
C37 C44 1.399(2) . ?
C38 C39 1.408(2) . ?
C39 C40 1.408(2) . ?
C40 C41 1.419(2) . ?
C41 C42 1.404(2) . ?
C42 C43 1.389(2) . ?
C43 C44 1.410(2) . ?

loop_
_geom_torsion_atom_site_label_1
_geom_torsion_atom_site_label_2
_geom_torsion_atom_site_label_3
_geom_torsion_atom_site_label_4
_geom_torsion
_geom_torsion_site_symmetry_1
_geom_torsion_site_symmetry_2
_geom_torsion_site_symmetry_3
_geom_torsion_site_symmetry_4
_geom_torsion_publ_flag
N4 Sc N1 C1 -167.12(16) . . . . ?
C40 Sc N1 C1 95.95(15) . . . . ?
C41 Sc N1 C1 58.70(16) . . . . ?
C39 Sc N1 C1 139.34(15) . . . . ?
C44 Sc N1 C1 -50.06(16) . . . . ?
C37 Sc N1 C1 -92.65(16) . . . . ?
C38 Sc N1 C1 -155.40(15) . . . . ?
C42 Sc N1 C1 22.46(16) . . . . ?
C43 Sc N1 C1 -13.17(16) . . . . ?
C28 Sc N1 C1 -172.81(18) . . . . ?
N4 Sc N1 C28 5.70(6) . . . . ?
C40 Sc N1 C28 -91.24(8) . . . . ?
C41 Sc N1 C28 -128.48(7) . . . . ?
C39 Sc N1 C28 -47.85(11) . . . . ?
C44 Sc N1 C28 122.76(8) . . . . ?
C37 Sc N1 C28 80.16(10) . . . . ?
C38 Sc N1 C28 17.41(14) . . . . ?
C42 Sc N1 C28 -164.72(7) . . . . ?
C43 Sc N1 C28 159.64(7) . . . . ?
N1 Sc N4 C28 -6.12(7) . . . . ?
C40 Sc N4 C28 114.38(8) . . . . ?
C41 Sc N4 C28 86.29(10) . . . . ?
C39 Sc N4 C28 145.24(8) . . . . ?
C44 Sc N4 C28 -121.11(8) . . . . ?
C37 Sc N4 C28 -148.85(8) . . . . ?
C38 Sc N4 C28 179.32(8) . . . . ?
C42 Sc N4 C28 36.1(2) . . . . ?
C43 Sc N4 C28 -88.72(13) . . . . ?
N1 Sc N4 C29 -171.78(14) . . . . ?
C40 Sc N4 C29 -51.29(14) . . . . ?
C41 Sc N4 C29 -79.37(14) . . . . ?
C39 Sc N4 C29 -20.42(13) . . . . ?
C44 Sc N4 C29 73.22(14) . . . . ?
C37 Sc N4 C29 45.48(13) . . . . ?
C38 Sc N4 C29 13.65(13) . . . . ?
C42 Sc N4 C29 -129.6(2) . . . . ?
C43 Sc N4 C29 105.62(15) . . . . ?
C28 Sc N4 C29 -165.66(17) . . . . ?
C28 N1 C1 N3 133.40(12) . . . . ?
Sc N1 C1 N3 -55.0(2) . . . . ?
C28 N1 C1 N2 -50.80(16) . . . . ?
Sc N1 C1 N2 120.85(14) . . . . ?
C3 N3 C1 N1 178.42(10) . . . . ?
C16 N3 C1 N1 3.29(18) . . . . ?
C3 N3 C1 N2 1.80(12) . . . . ?
C16 N3 C1 N2 -173.33(10) . . . . ?
C2 N2 C1 N1 -178.14(11) . . . . ?
C4 N2 C1 N1 -3.05(19) . . . . ?
C2 N2 C1 N3 -1.70(12) . . . . ?
C4 N2 C1 N3 173.38(10) . . . . ?
C1 N2 C2 C3 0.98(13) . . . . ?
C4 N2 C2 C3 -174.46(10) . . . . ?
N2 C2 C3 N3 0.15(13) . . . . ?
C1 N3 C3 C2 -1.24(13) . . . . ?
C16 N3 C3 C2 174.22(11) . . . . ?
C1 N2 C4 C5 -63.46(16) . . . . ?
C2 N2 C4 C5 111.05(13) . . . . ?
C1 N2 C4 C9 120.68(13) . . . . ?
C2 N2 C4 C9 -64.81(15) . . . . ?
C9 C4 C5 C6 -5.05(18) . . . . ?
N2 C4 C5 C6 179.27(11) . . . . ?
C9 C4 C5 C10 169.00(12) . . . . ?
N2 C4 C5 C10 -6.67(18) . . . . ?
C4 C5 C6 C7 2.9(2) . . . . ?
C10 C5 C6 C7 -171.26(13) . . . . ?
C5 C6 C7 C8 1.1(2) . . . . ?
C6 C7 C8 C9 -3.2(2) . . . . ?
C7 C8 C9 C4 1.08(18) . . . . ?
C7 C8 C9 C13 177.40(12) . . . . ?
C5 C4 C9 C8 3.14(18) . . . . ?
N2 C4 C9 C8 178.80(10) . . . . ?
C5 C4 C9 C13 -173.02(11) . . . . ?
N2 C4 C9 C13 2.65(17) . . . . ?
C6 C5 C10 C12 -30.79(19) . . . . ?
C4 C5 C10 C12 155.40(13) . . . . ?
C6 C5 C10 C11 92.48(17) . . . . ?
C4 C5 C10 C11 -81.33(16) . . . . ?
C8 C9 C13 C14 49.89(16) . . . . ?
C4 C9 C13 C14 -134.03(12) . . . . ?
C8 C9 C13 C15 -71.86(14) . . . . ?
C4 C9 C13 C15 104.21(14) . . . . ?
C1 N3 C16 C17 -75.21(15) . . . . ?
C3 N3 C16 C17 110.21(13) . . . . ?
C1 N3 C16 C21 109.45(13) . . . . ?
C3 N3 C16 C21 -65.14(15) . . . . ?
C21 C16 C17 C18 -3.04(18) . . . . ?
N3 C16 C17 C18 -178.15(11) . . . . ?
C21 C16 C17 C22 173.61(12) . . . . ?
N3 C16 C17 C22 -1.50(18) . . . . ?
C16 C17 C18 C19 0.9(2) . . . . ?
C22 C17 C18 C19 -175.83(13) . . . . ?
C17 C18 C19 C20 1.5(2) . . . . ?
C18 C19 C20 C21 -1.9(2) . . . . ?
C19 C20 C21 C16 -0.14(19) . . . . ?
C19 C20 C21 C25 175.26(12) . . . . ?
C17 C16 C21 C20 2.67(18) . . . . ?
N3 C16 C21 C20 177.83(11) . . . . ?
C17 C16 C21 C25 -172.55(11) . . . . ?
N3 C16 C21 C25 2.61(17) . . . . ?
C18 C17 C22 C24 -41.2(6) . . . . ?
C16 C17 C22 C24 142.2(6) . . . . ?
C18 C17 C22 C23 84.4(6) . . . . ?
C16 C17 C22 C23 -92.1(6) . . . . ?
C18 C17 C22 C24A -61.3(3) . . . . ?
C16 C17 C22 C24A 122.2(3) . . . . ?
C18 C17 C22 C23A 56.3(5) . . . . ?
C16 C17 C22 C23A -120.3(5) . . . . ?
C20 C21 C25 C26 52.74(18) . . . . ?
C16 C21 C25 C26 -132.15(14) . . . . ?
C20 C21 C25 C27 -69.21(16) . . . . ?
C16 C21 C25 C27 105.91(14) . . . . ?
C29 N4 C28 N1 177.37(11) . . . . ?
Sc N4 C28 N1 8.93(10) . . . . ?
C29 N4 C28 S 1.51(18) . . . . ?
Sc N4 C28 S -166.92(8) . . . . ?
C29 N4 C28 Sc 168.43(14) . . . . ?
C1 N1 C28 N4 167.13(10) . . . . ?
Sc N1 C28 N4 -8.40(9) . . . . ?
C1 N1 C28 S -16.86(15) . . . . ?
Sc N1 C28 S 167.61(8) . . . . ?
C1 N1 C28 Sc 175.53(11) . . . . ?
N1 Sc C28 N4 169.82(11) . . . . ?
C40 Sc C28 N4 -79.90(9) . . . . ?
C41 Sc C28 N4 -121.56(9) . . . . ?
C39 Sc C28 N4 -40.18(9) . . . . ?
C44 Sc C28 N4 85.00(10) . . . . ?
C37 Sc C28 N4 39.70(10) . . . . ?
C38 Sc C28 N4 -0.80(10) . . . . ?
C42 Sc C28 N4 -167.86(9) . . . . ?
C43 Sc C28 N4 138.33(9) . . . . ?
N4 Sc C28 N1 -169.82(11) . . . . ?
C40 Sc C28 N1 110.28(8) . . . . ?
C41 Sc C28 N1 68.62(9) . . . . ?
C39 Sc C28 N1 150.00(8) . . . . ?
C44 Sc C28 N1 -84.82(9) . . . . ?
C37 Sc C28 N1 -130.12(8) . . . . ?
C38 Sc C28 N1 -170.62(7) . . . . ?
C42 Sc C28 N1 22.33(10) . . . . ?
C43 Sc C28 N1 -31.49(11) . . . . ?
N4 Sc C28 S 90.3(4) . . . . ?
N1 Sc C28 S -99.9(4) . . . . ?
C40 Sc C28 S 10.4(4) . . . . ?
C41 Sc C28 S -31.3(4) . . . . ?
C39 Sc C28 S 50.1(4) . . . . ?
C44 Sc C28 S 175.3(3) . . . . ?
C37 Sc C28 S 130.0(4) . . . . ?
C38 Sc C28 S 89.5(4) . . . . ?
C42 Sc C28 S -77.6(4) . . . . ?
C43 Sc C28 S -131.4(3) . . . . ?
C28 N4 C29 C34 105.24(14) . . . . ?
Sc N4 C29 C34 -91.67(15) . . . . ?
C28 N4 C29 C30 -80.71(16) . . . . ?
Sc N4 C29 C30 82.38(16) . . . . ?
C34 C29 C30 C31 0.25(18) . . . . ?
N4 C29 C30 C31 -173.65(11) . . . . ?
C34 C29 C30 C35 -179.45(12) . . . . ?
N4 C29 C30 C35 6.65(18) . . . . ?
C29 C30 C31 C32 0.4(2) . . . . ?
C35 C30 C31 C32 -179.91(13) . . . . ?
C30 C31 C32 C33 -0.9(2) . . . . ?
C31 C32 C33 C34 0.7(2) . . . . ?
C30 C29 C34 C33 -0.39(19) . . . . ?
N4 C29 C34 C33 173.71(12) . . . . ?
C30 C29 C34 C36 178.88(12) . . . . ?
N4 C29 C34 C36 -7.02(18) . . . . ?
C32 C33 C34 C29 -0.1(2) . . . . ?
C32 C33 C34 C36 -179.36(14) . . . . ?
N4 Sc C37 C38 -71.56(9) . . . . ?
N1 Sc C37 C38 -131.77(9) . . . . ?
C40 Sc C37 C38 41.31(9) . . . . ?
C41 Sc C37 C38 74.93(10) . . . . ?
C39 Sc C37 C38 17.28(9) . . . . ?
C44 Sc C37 C38 149.87(14) . . . . ?
C42 Sc C37 C38 107.28(9) . . . . ?
C43 Sc C37 C38 131.25(10) . . . . ?
C28 Sc C37 C38 -90.41(10) . . . . ?
N4 Sc C37 C44 138.56(9) . . . . ?
N1 Sc C37 C44 78.35(12) . . . . ?
C40 Sc C37 C44 -108.56(10) . . . . ?
C41 Sc C37 C44 -74.95(10) . . . . ?
C39 Sc C37 C44 -132.59(11) . . . . ?
C38 Sc C37 C44 -149.87(14) . . . . ?
C42 Sc C37 C44 -42.59(10) . . . . ?
C43 Sc C37 C44 -18.62(9) . . . . ?
C28 Sc C37 C44 119.72(9) . . . . ?
C44 C37 C38 C39 2.0(3) . . . . ?
Sc C37 C38 C39 -40.64(17) . . . . ?
C44 C37 C38 Sc 42.69(17) . . . . ?
N4 Sc C38 C37 112.97(9) . . . . ?
N1 Sc C38 C37 102.74(12) . . . . ?
C40 Sc C38 C37 -133.80(10) . . . . ?
C41 Sc C38 C37 -108.36(9) . . . . ?
C39 Sc C38 C37 -151.21(14) . . . . ?
C44 Sc C38 C37 -18.01(9) . . . . ?
C42 Sc C38 C37 -75.21(10) . . . . ?
C43 Sc C38 C37 -43.08(10) . . . . ?
C28 Sc C38 C37 113.36(9) . . . . ?
N4 Sc C38 C39 -95.82(9) . . . . ?
N1 Sc C38 C39 -106.05(12) . . . . ?
C40 Sc C38 C39 17.41(9) . . . . ?
C41 Sc C38 C39 42.85(9) . . . . ?
C44 Sc C38 C39 133.20(10) . . . . ?
C37 Sc C38 C39 151.21(14) . . . . ?
C42 Sc C38 C39 76.00(10) . . . . ?
C43 Sc C38 C39 108.13(9) . . . . ?
C28 Sc C38 C39 -95.43(9) . . . . ?
C37 C38 C39 C40 0.2(3) . . . . ?
Sc C38 C39 C40 -40.55(17) . . . . ?
C37 C38 C39 Sc 40.78(17) . . . . ?
N4 Sc C39 C38 86.19(9) . . . . ?
N1 Sc C39 C38 131.04(9) . . . . ?
C40 Sc C39 C38 -151.08(14) . . . . ?
C41 Sc C39 C38 -132.04(10) . . . . ?
C44 Sc C39 C38 -41.38(9) . . . . ?
C37 Sc C39 C38 -17.10(8) . . . . ?
C42 Sc C39 C38 -106.62(9) . . . . ?
C43 Sc C39 C38 -74.37(10) . . . . ?
C28 Sc C39 C38 104.71(9) . . . . ?
N4 Sc C39 C40 -122.73(9) . . . . ?
N1 Sc C39 C40 -77.88(12) . . . . ?
C41 Sc C39 C40 19.04(9) . . . . ?
C44 Sc C39 C40 109.70(10) . . . . ?
C37 Sc C39 C40 133.98(10) . . . . ?
C38 Sc C39 C40 151.08(14) . . . . ?
C42 Sc C39 C40 44.46(10) . . . . ?
C43 Sc C39 C40 76.71(10) . . . . ?
C28 Sc C39 C40 -104.21(9) . . . . ?
C38 C39 C40 C41 -3.9(3) . . . . ?
Sc C39 C40 C41 -44.93(17) . . . . ?
C38 C39 C40 Sc 41.02(17) . . . . ?
N4 Sc C40 C39 64.64(10) . . . . ?
N1 Sc C40 C39 133.86(9) . . . . ?
C41 Sc C40 C39 -148.43(14) . . . . ?
C44 Sc C40 C39 -73.55(10) . . . . ?
C37 Sc C40 C39 -40.91(10) . . . . ?
C38 Sc C40 C39 -17.26(9) . . . . ?
C42 Sc C40 C39 -129.94(10) . . . . ?
C43 Sc C40 C39 -106.19(10) . . . . ?
C28 Sc C40 C39 96.01(9) . . . . ?
N4 Sc C40 C41 -146.93(8) . . . . ?
N1 Sc C40 C41 -77.71(10) . . . . ?
C39 Sc C40 C41 148.43(14) . . . . ?
C44 Sc C40 C41 74.88(9) . . . . ?
C37 Sc C40 C41 107.52(9) . . . . ?
C38 Sc C40 C41 131.16(10) . . . . ?
C42 Sc C40 C41 18.49(8) . . . . ?
C43 Sc C40 C41 42.23(9) . . . . ?
C28 Sc C40 C41 -115.56(9) . . . . ?
C39 C40 C41 C42 1.2(3) . . . . ?
Sc C40 C41 C42 -43.84(16) . . . . ?
C39 C40 C41 Sc 45.06(17) . . . . ?
N4 Sc C41 C42 -161.20(7) . . . . ?
N1 Sc C41 C42 -89.82(8) . . . . ?
C40 Sc C41 C42 148.85(13) . . . . ?
C39 Sc C41 C42 129.97(10) . . . . ?
C44 Sc C41 C42 40.24(9) . . . . ?
C37 Sc C41 C42 72.88(9) . . . . ?
C38 Sc C41 C42 105.33(9) . . . . ?
C43 Sc C41 C42 16.57(8) . . . . ?
C28 Sc C41 C42 -121.99(8) . . . . ?
N4 Sc C41 C40 49.95(11) . . . . ?
N1 Sc C41 C40 121.33(9) . . . . ?
C39 Sc C41 C40 -18.88(9) . . . . ?
C44 Sc C41 C40 -108.61(9) . . . . ?
C37 Sc C41 C40 -75.97(10) . . . . ?
C38 Sc C41 C40 -43.51(9) . . . . ?
C42 Sc C41 C40 -148.85(13) . . . . ?
C43 Sc C41 C40 -132.28(10) . . . . ?
C28 Sc C41 C40 89.16(9) . . . . ?
C40 C41 C42 C43 3.2(3) . . . . ?
Sc C41 C42 C43 -39.97(17) . . . . ?
C40 C41 C42 Sc 43.21(16) . . . . ?
N4 Sc C42 C43 -142.81(19) . . . . ?
N1 Sc C42 C43 -104.54(8) . . . . ?
C40 Sc C42 C43 133.16(10) . . . . ?
C41 Sc C42 C43 152.01(13) . . . . ?
C39 Sc C42 C43 107.45(9) . . . . ?
C44 Sc C42 C43 17.35(8) . . . . ?
C37 Sc C42 C43 41.95(9) . . . . ?
C38 Sc C42 C43 74.45(9) . . . . ?
C28 Sc C42 C43 -116.74(9) . . . . ?
N4 Sc C42 C41 65.2(2) . . . . ?
N1 Sc C42 C41 103.45(8) . . . . ?
C40 Sc C42 C41 -18.85(8) . . . . ?
C39 Sc C42 C41 -44.56(9) . . . . ?
C44 Sc C42 C41 -134.65(10) . . . . ?
C37 Sc C42 C41 -110.06(9) . . . . ?
C38 Sc C42 C41 -77.56(9) . . . . ?
C43 Sc C42 C41 -152.01(13) . . . . ?
C28 Sc C42 C41 91.25(10) . . . . ?
C41 C42 C43 C44 -1.2(3) . . . . ?
Sc C42 C43 C44 -40.84(17) . . . . ?
C41 C42 C43 Sc 39.63(16) . . . . ?
N4 Sc C43 C42 159.55(10) . . . . ?
N1 Sc C43 C42 88.67(9) . . . . ?
C40 Sc C43 C42 -41.79(9) . . . . ?
C41 Sc C43 C42 -16.82(8) . . . . ?
C39 Sc C43 C42 -75.20(9) . . . . ?
C44 Sc C43 C42 -151.14(14) . . . . ?
C37 Sc C43 C42 -132.61(10) . . . . ?
C38 Sc C43 C42 -107.92(9) . . . . ?
C28 Sc C43 C42 106.13(10) . . . . ?
N4 Sc C43 C44 -49.30(15) . . . . ?
N1 Sc C43 C44 -120.18(9) . . . . ?
C40 Sc C43 C44 109.36(10) . . . . ?
C41 Sc C43 C44 134.33(10) . . . . ?
C39 Sc C43 C44 75.95(10) . . . . ?
C37 Sc C43 C44 18.53(9) . . . . ?
C38 Sc C43 C44 43.23(10) . . . . ?
C42 Sc C43 C44 151.14(14) . . . . ?
C28 Sc C43 C44 -102.72(10) . . . . ?
C38 C37 C44 C43 1.5(3) . . . . ?
Sc C37 C44 C43 44.31(17) . . . . ?
C38 C37 C44 Sc -42.83(17) . . . . ?
C42 C43 C44 C37 -3.1(3) . . . . ?
Sc C43 C44 C37 -44.21(17) . . . . ?
C42 C43 C44 Sc 41.10(17) . . . . ?
N4 Sc C44 C37 -53.93(11) . . . . ?
N1 Sc C44 C37 -132.38(9) . . . . ?
C40 Sc C44 C37 74.92(10) . . . . ?
C41 Sc C44 C37 108.35(10) . . . . ?
C39 Sc C44 C37 42.06(10) . . . . ?
C38 Sc C44 C37 17.91(9) . . . . ?
C42 Sc C44 C37 131.82(11) . . . . ?
C43 Sc C44 C37 148.88(15) . . . . ?
C28 Sc C44 C37 -91.91(10) . . . . ?
N4 Sc C44 C43 157.19(8) . . . . ?
N1 Sc C44 C43 78.74(10) . . . . ?
C40 Sc C44 C43 -73.96(10) . . . . ?
C41 Sc C44 C43 -40.53(10) . . . . ?
C39 Sc C44 C43 -106.82(10) . . . . ?
C37 Sc C44 C43 -148.88(15) . . . . ?
C38 Sc C44 C43 -130.97(11) . . . . ?
C42 Sc C44 C43 -17.06(9) . . . . ?
C28 Sc C44 C43 119.21(9) . . . . ?
